data_4128360
loop_
_publ_author_name
'Lu, Jing'
'Lian, Yu-Kun'
'Xiong, Lin'
'Wu, Qian-Ru'
'Zhao, Min'
'Shi, Ke-Xin'
'Chen, Ling'
'Wu, Li-Ming'

_publ_section_title
;
 How To Maximize Birefringence and Nonlinearity of \p-Conjugated
 Cyanurates.
;
_journal_issue 40
_journal_name_full 'Journal of the American Chemical Society'
_journal_page_first 16151
_journal_page_last 16159
_journal_paper_doi 10.1021/jacs.9b08851
_journal_volume 141
_journal_year 2019
_chemical_formula_sum 'C3 H4 Cs0 Li N3 O5 Rb'
_chemical_formula_weight 254.50
_space_group_crystal_system orthorhombic
_space_group_IT_number 33
_space_group_name_Hall 'P 2c -2n'
_space_group_name_H-M_alt 'P n a 21'
_symmetry_space_group_name_Hall 'P 2c -2n'
_symmetry_space_group_name_H-M 'P n a 21'
_atom_sites_solution_hydrogens mixed
_audit_creation_method SHELXL-2014/7
_cell_angle_alpha 90
_cell_angle_beta 90
_cell_angle_gamma 90
_cell_formula_units_Z 4
_cell_length_a 15.689(3)
_cell_length_b 3.7585(8)
_cell_length_c 12.759(2)
_cell_measurement_reflns_used 2992
_cell_measurement_temperature 273(2)
_cell_measurement_theta_max 27.16
_cell_measurement_theta_min 2.60
_cell_volume 752.4(2)
_computing_cell_refinement 'Bruker SAINT'
_computing_data_collection 'Bruker APEX2'
_computing_data_reduction 'Bruker SAINT'
_computing_molecular_graphics 'Bruker SHELXTL'
_computing_publication_material 'Bruker SHELXTL'
_computing_structure_refinement 'SHELXL-2014/7 (Sheldrick, 2014)'
_computing_structure_solution 'SHELXS-97 (Sheldrick 2008)'
_diffrn_ambient_temperature 273(2)
_diffrn_measured_fraction_theta_full 0.999
_diffrn_measured_fraction_theta_max 0.997
_diffrn_measurement_device_type 'Bruker APEX-II CCD'
_diffrn_measurement_method '\f and \w scans'
_diffrn_radiation_type MoK\a
_diffrn_radiation_wavelength 0.71073
_diffrn_reflns_av_R_equivalents 0.0852
_diffrn_reflns_av_unetI/netI 0.0624
_diffrn_reflns_Laue_measured_fraction_full 0.999
_diffrn_reflns_Laue_measured_fraction_max 0.997
_diffrn_reflns_limit_h_max 20
_diffrn_reflns_limit_h_min -20
_diffrn_reflns_limit_k_max 4
_diffrn_reflns_limit_k_min -4
_diffrn_reflns_limit_l_max 16
_diffrn_reflns_limit_l_min -16
_diffrn_reflns_number 9271
_diffrn_reflns_point_group_measured_fraction_full 0.999
_diffrn_reflns_point_group_measured_fraction_max 0.997
_diffrn_reflns_theta_full 25.242
_diffrn_reflns_theta_max 27.685
_diffrn_reflns_theta_min 2.596
_exptl_absorpt_coefficient_mu 6.571
_exptl_absorpt_correction_type multi-scan
_exptl_crystal_colour colorless
_exptl_crystal_density_diffrn 2.247
_exptl_crystal_description block
_exptl_crystal_F_000 492
_exptl_transmission_factor_max 0.7456
_exptl_transmission_factor_min 0.4716
_refine_diff_density_max 1.445
_refine_diff_density_min -1.383
_refine_diff_density_rms 0.140
_refine_ls_abs_structure_details
;
 Refined as an inversion twin.
;
_refine_ls_abs_structure_Flack 0.07(3)
_refine_ls_extinction_method none
_refine_ls_goodness_of_fit_ref 1.082
_refine_ls_hydrogen_treatment mixed
_refine_ls_matrix_type full
_refine_ls_number_parameters 131
_refine_ls_number_reflns 1726
_refine_ls_number_restraints 1
_refine_ls_restrained_S_all 1.081
_refine_ls_R_factor_all 0.0619
_refine_ls_R_factor_gt 0.0459
_refine_ls_shift/su_max 0.000
_refine_ls_shift/su_mean 0.000
_refine_ls_structure_factor_coef Fsqd
_refine_ls_weighting_details 'w=1/[\s^2^(Fo^2^)+(0.0486P)^2^+0.9945P] where P=(Fo^2^+2Fc^2^)/3'
_refine_ls_weighting_scheme calc
_refine_ls_wR_factor_gt 0.1029
_refine_ls_wR_factor_ref 0.1095
_reflns_Friedel_coverage 0.915
_reflns_Friedel_fraction_full 0.998
_reflns_Friedel_fraction_max 0.996
_reflns_number_gt 1416
_reflns_number_total 1726
_reflns_threshold_expression 'I > 2\s(I)'
_cod_data_source_file LiRbHC3N3O3-2H2O.cif
_cod_data_source_block LiRbHC3N3O3_2H2O
_cod_original_cell_volume 752.4(3)
_cod_database_code 4128360
_shelx_shelxl_version_number 2014/7
_shelx_space_group_comment
;
The symmetry employed for this shelxl refinement is uniquely defined
by the following loop, which should always be used as a source of
symmetry information in preference to the above space-group names.
They are only intended as comments.
;

loop_
_space_group_symop_operation_xyz
'x, y, z'
'-x, -y, z+1/2'
'x+1/2, -y+1/2, z'
'-x+1/2, y+1/2, z+1/2'

loop_
_atom_site_label
_atom_site_type_symbol
_atom_site_fract_x
_atom_site_fract_y
_atom_site_fract_z
_atom_site_U_iso_or_equiv
_atom_site_adp_type
_atom_site_occupancy
_atom_site_site_symmetry_order
_atom_site_calc_flag
_atom_site_refinement_flags_posn
_atom_site_refinement_flags_adp
Rb01 Rb 0.65573(5) 0.04082(18) 0.67954(9) 0.0288(3) Uani 1 1 d . .
H1 H 0.489(10) 0.17(4) 0.356(11) 0.06(4) Uiso 1 1 d . .
Li1 Li 0.1855(15) 1.469(5) 0.3304(16) 0.039(4) Uani 1 1 d . .
O1 O 0.5212(7) 0.033(2) 0.3169(8) 0.051(3) Uani 1 1 d . .
N1 N 0.3029(5) 0.720(2) 0.5149(7) 0.0253(17) Uani 1 1 d . .
O002 O 0.2992(3) 0.9511(15) 0.6800(10) 0.0284(12) Uani 1 1 d . .
H2 H 0.508(7) -0.14(3) 0.335(9) 0.02(3) Uiso 1 1 d . .
N2 N 0.4367(5) 0.493(2) 0.4518(7) 0.0253(17) Uani 1 1 d . .
O003 O 0.3176(5) 0.480(2) 0.3537(6) 0.0305(17) Uani 1 1 d . .
O004 O 0.1678(6) 0.991(3) 0.4009(9) 0.033(3) Uani 1 1 d . .
H4 H 0.203(7) 0.96(2) 0.430(8) 0.00(2) Uiso 1 1 d . .
O005 O 0.5512(4) 0.5293(19) 0.5611(6) 0.0323(16) Uani 1 1 d . .
C007 C 0.3536(7) 0.558(4) 0.4377(11) 0.025(3) Uani 1 1 d . .
C00B C 0.4727(5) 0.577(2) 0.5423(8) 0.0227(19) Uani 1 1 d . .
N1A N 0.4249(4) 0.731(2) 0.6193(7) 0.0282(18) Uani 1 1 d . .
H1A H 0.4485 0.7805 0.6783 0.034 Uiso 1 1 calc R U
C00C C 0.3392(5) 0.810(3) 0.6052(8) 0.0252(19) Uani 1 1 d . .

loop_
_atom_site_aniso_label
_atom_site_aniso_U_11
_atom_site_aniso_U_22
_atom_site_aniso_U_33
_atom_site_aniso_U_23
_atom_site_aniso_U_13
_atom_site_aniso_U_12
Rb01 0.0181(4) 0.0300(4) 0.0385(5) -0.0009(13) -0.0033(6) -0.0002(3)
Li1 0.058(13) 0.027(10) 0.031(9) 0.005(8) 0.005(9) 0.000(8)
O1 0.070(7) 0.029(5) 0.054(6) 0.003(4) 0.036(5) 0.002(4)
N1 0.010(3) 0.036(5) 0.031(4) -0.002(4) 0.000(3) 0.001(3)
O002 0.014(2) 0.044(3) 0.027(3) -0.008(6) -0.001(5) 0.005(2)
N2 0.015(4) 0.032(5) 0.029(4) -0.004(3) 0.000(3) 0.001(3)
O003 0.020(3) 0.043(5) 0.029(4) -0.006(3) -0.005(3) -0.003(3)
O004 0.006(3) 0.057(7) 0.035(5) 0.006(5) -0.005(4) 0.000(3)
O005 0.008(3) 0.049(4) 0.040(4) -0.001(3) -0.004(3) 0.004(3)
C007 0.017(5) 0.032(6) 0.024(6) -0.004(5) 0.001(4) -0.003(4)
C00B 0.015(4) 0.023(5) 0.030(5) -0.002(4) -0.001(4) 0.000(3)
N1A 0.010(3) 0.046(5) 0.029(4) -0.008(4) -0.001(3) 0.002(3)
C00C 0.014(4) 0.031(5) 0.031(5) 0.007(4) -0.001(4) 0.006(4)

loop_
_atom_type_symbol
_atom_type_description
_atom_type_scat_dispersion_real
_atom_type_scat_dispersion_imag
_atom_type_scat_source
C C 0.0033 0.0016 'International Tables Vol C Tables 4.2.6.8 and 6.1.1.4'
H H 0.0000 0.0000 'International Tables Vol C Tables 4.2.6.8 and 6.1.1.4'
Cs Cs -0.3680 2.1192 'International Tables Vol C Tables 4.2.6.8 and 6.1.1.4'
Li Li -0.0003 0.0001 'International Tables Vol C Tables 4.2.6.8 and 6.1.1.4'
N N 0.0061 0.0033 'International Tables Vol C Tables 4.2.6.8 and 6.1.1.4'
O O 0.0106 0.0060 'International Tables Vol C Tables 4.2.6.8 and 6.1.1.4'
Rb Rb -0.9393 2.9676 'International Tables Vol C Tables 4.2.6.8 and 6.1.1.4'

loop_
_geom_angle_atom_site_label_1
_geom_angle_atom_site_label_2
_geom_angle_atom_site_label_3
_geom_angle
_geom_angle_site_symmetry_1
_geom_angle_site_symmetry_3
O005 Rb01 O003 95.1(2) . 2_665
O005 Rb01 O002 147.5(3) . 3
O003 Rb01 O002 106.4(3) 2_665 3
O005 Rb01 O005 80.22(17) . 1_545
O003 Rb01 O005 151.9(2) 2_665 1_545
O002 Rb01 O005 91.0(2) 3 1_545
O005 Rb01 O002 91.3(2) . 3_565
O003 Rb01 O002 59.0(3) 2_665 3_565
O002 Rb01 O002 79.71(13) 3 3_565
O005 Rb01 O002 148.0(3) 1_545 3_565
O005 Rb01 O003 152.2(2) . 2_655
O003 Rb01 O003 79.42(18) 2_665 2_655
O002 Rb01 O003 58.3(3) 3 2_655
O005 Rb01 O003 91.8(2) 1_545 2_655
O002 Rb01 O003 108.4(2) 3_565 2_655
O005 Rb01 N1 104.8(2) . 3
O003 Rb01 N1 125.3(2) 2_665 3
O002 Rb01 N1 42.8(3) 3 3
O005 Rb01 N1 82.4(2) 1_545 3
O002 Rb01 N1 70.0(2) 3_565 3
O003 Rb01 N1 100.5(2) 2_655 3
O005 Rb01 O1 81.6(2) . 2_655
O003 Rb01 O1 76.5(2) 2_665 2_655
O002 Rb01 O1 126.6(2) 3 2_655
O005 Rb01 O1 75.4(2) 1_545 2_655
O002 Rb01 O1 134.1(3) 3_565 2_655
O003 Rb01 O1 70.6(2) 2_655 2_655
N1 Rb01 O1 155.6(2) 3 2_655
O005 Rb01 C00C 126.7(2) . 3
O003 Rb01 C00C 110.0(2) 2_665 3
O002 Rb01 C00C 22.3(3) 3 3
O005 Rb01 C00C 94.4(2) 1_545 3
O002 Rb01 C00C 66.1(2) 3_565 3
O003 Rb01 C00C 80.2(2) 2_655 3
N1 Rb01 C00C 23.3(2) 3 3
O1 Rb01 C00C 148.5(2) 2_655 3
O005 Rb01 C007 100.8(3) . 2_665
O003 Rb01 C007 17.9(3) 2_665 2_665
O002 Rb01 C007 107.1(3) 3 2_665
O005 Rb01 C007 135.7(2) 1_545 2_665
O002 Rb01 C007 76.1(3) 3_565 2_665
O003 Rb01 C007 66.6(3) 2_655 2_665
N1 Rb01 C007 137.4(2) 3 2_665
O1 Rb01 C007 61.2(2) 2_655 2_665
C00C Rb01 C007 117.5(2) 3 2_665
O005 Rb01 Li1 110.1(4) . 2_675
O003 Rb01 Li1 35.0(4) 2_665 2_675
O002 Rb01 Li1 78.0(4) 3 2_675
O005 Rb01 Li1 168.8(4) 1_545 2_675
O002 Rb01 Li1 31.9(4) 3_565 2_675
O003 Rb01 Li1 81.0(3) 2_655 2_675
N1 Rb01 Li1 90.5(4) 3 2_675
O1 Rb01 Li1 109.7(4) 2_655 2_675
C00C Rb01 Li1 76.0(4) 3 2_675
C007 Rb01 Li1 48.6(4) 2_665 2_675
O005 Rb01 Li1 170.9(4) . 2_665
O003 Rb01 Li1 79.9(3) 2_665 2_665
O002 Rb01 Li1 31.4(4) 3 2_665
O005 Rb01 Li1 107.8(3) 1_545 2_665
O002 Rb01 Li1 79.6(4) 3_565 2_665
O003 Rb01 Li1 34.6(4) 2_655 2_665
N1 Rb01 Li1 72.7(4) 3 2_665
O1 Rb01 Li1 104.3(4) 2_655 2_665
C00C Rb01 Li1 49.8(4) 3 2_665
C007 Rb01 Li1 76.7(4) 2_665 2_665
Li1 Rb01 Li1 61.7(3) 2_675 2_665
O002 Li1 O004 115.2(10) 4_554 .
O002 Li1 O003 91.0(9) 4_554 1_565
O004 Li1 O003 95.2(9) . 1_565
O002 Li1 O004 117.2(10) 4_554 1_565
O004 Li1 O004 126.7(12) . 1_565
O003 Li1 O004 92.8(9) 1_565 1_565
O002 Li1 O1 93.3(9) 4_554 3_465
O004 Li1 O1 83.7(8) . 3_465
O003 Li1 O1 175.6(10) 1_565 3_465
O004 Li1 O1 84.5(8) 1_565 3_465
O002 Li1 Rb01 53.8(5) 4_554 2_674
O004 Li1 Rb01 140.8(10) . 2_674
O003 Li1 Rb01 52.3(5) 1_565 2_674
O004 Li1 Rb01 81.4(6) 1_565 2_674
O1 Li1 Rb01 130.4(7) 3_465 2_674
O002 Li1 Rb01 51.7(5) 4_554 2_664
O004 Li1 Rb01 82.1(7) . 2_664
O003 Li1 Rb01 54.2(5) 1_565 2_664
O004 Li1 Rb01 140.4(9) 1_565 2_664
O1 Li1 Rb01 129.6(7) 3_465 2_664
Rb01 Li1 Rb01 61.7(3) 2_674 2_664
O002 Li1 Rb01 177.3(9) 4_554 3_465
O004 Li1 Rb01 62.5(6) . 3_465
O003 Li1 Rb01 87.8(6) 1_565 3_465
O004 Li1 Rb01 65.4(6) 1_565 3_465
O1 Li1 Rb01 87.8(6) 3_465 3_465
Rb01 Li1 Rb01 126.9(5) 2_674 3_465
Rb01 Li1 Rb01 125.8(5) 2_664 3_465
O002 Li1 H4 120(3) 4_554 .
O004 Li1 H4 16(3) . .
O003 Li1 H4 80(3) 1_565 .
O004 Li1 H4 122(3) 1_565 .
O1 Li1 H4 99(3) 3_465 .
Rb01 Li1 H4 129(3) 2_674 .
Rb01 Li1 H4 77(3) 2_664 .
Rb01 Li1 H4 57(2) 3_465 .
Li1 O1 Rb01 151.1(6) 3_565 2_654
Li1 O1 H1 122(10) 3_565 .
Rb01 O1 H1 82(9) 2_654 .
Li1 O1 H2 105(9) 3_565 .
Rb01 O1 H2 82(9) 2_654 .
H1 O1 H2 101(10) . .
C00C N1 C007 118.4(8) . .
C00C N1 Rb01 79.7(5) . 3_455
C007 N1 Rb01 135.9(7) . 3_455
C00C O002 Li1 134.8(9) . 4_545
C00C O002 Rb01 96.6(6) . 3_455
Li1 O002 Rb01 96.9(7) 4_545 3_455
C00C O002 Rb01 130.6(8) . 3_465
Li1 O002 Rb01 94.3(7) 4_545 3_465
Rb01 O002 Rb01 79.71(13) 3_455 3_465
C00B N2 C007 119.3(9) . .
C007 O003 Li1 125.1(9) . 1_545
C007 O003 Rb01 116.8(8) . 2_664
Li1 O003 Rb01 92.7(6) 1_545 2_664
C007 O003 Rb01 136.7(7) . 2_654
Li1 O003 Rb01 91.1(6) 1_545 2_654
Rb01 O003 Rb01 79.42(18) 2_664 2_654
Li1 O004 Li1 126.7(12) . 1_545
Li1 O004 H4 106(8) . .
Li1 O004 H4 89(8) 1_545 .
C00B O005 Rb01 137.8(6) . .
C00B O005 Rb01 123.1(6) . 1_565
Rb01 O005 Rb01 80.22(17) . 1_565
O003 C007 N2 121.0(11) . .
O003 C007 N1 116.6(10) . .
N2 C007 N1 122.4(11) . .
O003 C007 Rb01 45.3(6) . 2_664
N2 C007 Rb01 103.7(7) . 2_664
N1 C007 Rb01 115.6(8) . 2_664
O005 C00B N2 123.1(9) . .
O005 C00B N1A 117.3(9) . .
N2 C00B N1A 119.6(8) . .
C00B N1A C00C 122.0(8) . .
C00B N1A H1A 119.0 . .
C00C N1A H1A 119.0 . .
O002 C00C N1 123.4(8) . .
O002 C00C N1A 118.3(9) . .
N1 C00C N1A 118.3(8) . .
O002 C00C Rb01 61.1(4) . 3_455
N1 C00C Rb01 77.0(5) . 3_455
N1A C00C Rb01 136.2(6) . 3_455

loop_
_geom_bond_atom_site_label_1
_geom_bond_atom_site_label_2
_geom_bond_distance
_geom_bond_site_symmetry_2
Rb01 O005 2.889(7) .
Rb01 O003 2.890(8) 2_665
Rb01 O002 2.913(5) 3
Rb01 O005 2.945(7) 1_545
Rb01 O002 2.952(5) 3_565
Rb01 O003 2.992(7) 2_655
Rb01 N1 3.272(8) 3
Rb01 O1 3.295(12) 2_655
Rb01 C00C 3.304(9) 3
Rb01 C007 3.626(14) 2_665
Rb01 Li1 3.65(2) 2_675
Rb01 Li1 3.69(2) 2_665
Li1 O002 1.94(2) 4_554
Li1 O004 2.03(2) .
Li1 O003 2.09(2) 1_565
Li1 O004 2.18(2) 1_565
Li1 O1 2.58(3) 3_465
Li1 Rb01 3.65(2) 2_674
Li1 Rb01 3.69(2) 2_664
Li1 Rb01 4.48(2) 3_465
Li1 H4 2.30(10) .
O1 Li1 2.58(3) 3_565
O1 Rb01 3.295(12) 2_654
O1 H1 0.88(15) .
O1 H2 0.72(11) .
N1 C00C 1.327(13) .
N1 C007 1.406(15) .
N1 Rb01 3.272(8) 3_455
O002 C00C 1.261(14) .
O002 Li1 1.94(2) 4_545
O002 Rb01 2.913(5) 3_455
O002 Rb01 2.952(5) 3_465
N2 C00B 1.324(13) .
N2 C007 1.337(13) .
O003 C007 1.246(16) .
O003 Li1 2.09(2) 1_545
O003 Rb01 2.890(8) 2_664
O003 Rb01 2.992(7) 2_654
O004 Li1 2.18(2) 1_545
O004 H4 0.67(11) .
O005 C00B 1.268(11) .
O005 Rb01 2.945(7) 1_565
C007 Rb01 3.626(14) 2_664
C00B N1A 1.364(12) .
N1A C00C 1.388(11) .
N1A H1A 0.8600 .
C00C Rb01 3.304(9) 3_455
